data_4076541
loop_
_publ_author_name
'West, Joseph K.'
'Stahl, Lothar'

_publ_section_title
;
 Insertions of Cyclic and Acyclic Germanium and Tin Heterocarbenoids into
 Phosphorus--Chlorine Bonds: Syntheses, Structures, and Reactivities
;
_journal_issue 5
_journal_name_full Organometallics
_journal_page_first 2042
_journal_paper_doi 10.1021/om3000168
_journal_volume 31
_journal_year 2012
_chemical_formula_sum 'C24 H57 Cl2 Ge2 N4 P Si2'
_chemical_formula_weight 704.97
_chemical_name_systematic
;

 ?

;
_space_group_IT_number 14
_symmetry_cell_setting monoclinic
_symmetry_space_group_name_Hall '-P 2ybc'
_symmetry_space_group_name_H-M 'P 1 21/c 1'
_atom_sites_solution_hydrogens geom
_atom_sites_solution_primary direct
_atom_sites_solution_secondary difmap
_audit_creation_method SHELXL-97
_cell_angle_alpha 90.00
_cell_angle_beta 100.186(2)
_cell_angle_gamma 90.00
_cell_formula_units_Z 4
_cell_length_a 16.782(3)
_cell_length_b 18.699(3)
_cell_length_c 11.7227(19)
_cell_measurement_reflns_used 8534
_cell_measurement_temperature 173(2)
_cell_measurement_theta_max 28.11
_cell_measurement_theta_min 2.47
_cell_volume 3620.7(10)
_computing_cell_refinement 'Bruker SMART'
_computing_data_collection 'Bruker SMART'
_computing_data_reduction 'Bruker SAINT'
_computing_molecular_graphics 'Bruker SHELXTL'
_computing_publication_material 'Bruker SHELXTL'
_computing_structure_refinement 'SHELXL-97 (Sheldrick, 1997)'
_computing_structure_solution 'SHELXS-97 (Sheldrick, 1990)'
_diffrn_ambient_temperature 173(2)
_diffrn_measured_fraction_theta_full 0.996
_diffrn_measured_fraction_theta_max 0.996
_diffrn_measurement_device_type 'CCD area detector'
_diffrn_measurement_method 'phi and omega scans'
_diffrn_radiation_monochromator graphite
_diffrn_radiation_source 'fine-focus sealed tube'
_diffrn_radiation_type MoK\a
_diffrn_radiation_wavelength 0.71073
_diffrn_reflns_av_R_equivalents 0.0241
_diffrn_reflns_av_sigmaI/netI 0.0181
_diffrn_reflns_limit_h_max 21
_diffrn_reflns_limit_h_min -20
_diffrn_reflns_limit_k_max 23
_diffrn_reflns_limit_k_min -23
_diffrn_reflns_limit_l_max 14
_diffrn_reflns_limit_l_min -14
_diffrn_reflns_number 29782
_diffrn_reflns_theta_full 27.00
_diffrn_reflns_theta_max 27.00
_diffrn_reflns_theta_min 2.07
_exptl_absorpt_coefficient_mu 1.937
_exptl_absorpt_correction_T_max 0.4828
_exptl_absorpt_correction_T_min 0.4324
_exptl_absorpt_correction_type multi-scan
_exptl_absorpt_process_details SADABS
_exptl_crystal_colour colorless
_exptl_crystal_density_diffrn 1.293
_exptl_crystal_density_meas 0
_exptl_crystal_density_method 'not measured'
_exptl_crystal_description chunk
_exptl_crystal_F_000 1480
_exptl_crystal_size_max 0.52
_exptl_crystal_size_mid 0.49
_exptl_crystal_size_min 0.44
_refine_diff_density_max 0.720
_refine_diff_density_min -0.271
_refine_diff_density_rms 0.069
_refine_ls_extinction_method none
_refine_ls_goodness_of_fit_ref 1.063
_refine_ls_hydrogen_treatment constr
_refine_ls_matrix_type full
_refine_ls_number_parameters 335
_refine_ls_number_reflns 7863
_refine_ls_number_restraints 0
_refine_ls_restrained_S_all 1.063
_refine_ls_R_factor_all 0.0271
_refine_ls_R_factor_gt 0.0238
_refine_ls_shift/su_max 0.002
_refine_ls_shift/su_mean 0.000
_refine_ls_structure_factor_coef Fsqd
_refine_ls_weighting_details 'calc w=1/[\s^2^(Fo^2^)+(0.0402P)^2^+0.7809P] where P=(Fo^2^+2Fc^2^)/3'
_refine_ls_weighting_scheme calc
_refine_ls_wR_factor_gt 0.0641
_refine_ls_wR_factor_ref 0.0659
_reflns_number_gt 7123
_reflns_number_total 7863
_reflns_threshold_expression >2sigma(I)
_cod_data_source_file om3000168_si_001.cif
_cod_data_source_block 10
_cod_depositor_comments
;
The following automatic conversions were performed:

'_symmetry_cell_setting' value 'Monoclinic' changed to 'monoclinic'
according to /home/saulius/struct/CIF-dictionaries/cif_core.dic
dictionary named 'cif_core.dic' version 2.4.1 from 2010-06-29.

Automatic conversion script
Id: cif_fix_values 1715 2011-07-08 13:25:40Z adriana 
;
_cod_original_sg_symbol_H-M P2(1)/c
_cod_database_code 4076541

loop_
_symmetry_equiv_pos_as_xyz
'x, y, z'
'-x, y+1/2, -z+1/2'
'-x, -y, -z'
'x, -y-1/2, z-1/2'

loop_
_atom_site_label
_atom_site_type_symbol
_atom_site_fract_x
_atom_site_fract_y
_atom_site_fract_z
_atom_site_U_iso_or_equiv
_atom_site_adp_type
_atom_site_occupancy
_atom_site_symmetry_multiplicity
_atom_site_calc_flag
_atom_site_refinement_flags
Ge1 Ge 0.276667(9) 0.401960(8) 0.752779(13) 0.02095(5) Uani 1 1 d .
Ge2 Ge 0.265660(9) 0.576688(8) 0.909025(13) 0.02126(5) Uani 1 1 d .
P1 P 0.32746(2) 0.46477(2) 0.92238(3) 0.02044(8) Uani 1 1 d .
Si1 Si 0.19831(3) 0.42643(2) 0.54389(4) 0.02750(10) Uani 1 1 d .
Si2 Si 0.20985(3) 0.66499(3) 1.04866(4) 0.03251(11) Uani 1 1 d .
Cl1 Cl 0.34355(3) 0.30040(2) 0.78664(4) 0.03617(10) Uani 1 1 d .
Cl2 Cl 0.28312(3) 0.61821(2) 0.74109(3) 0.03598(10) Uani 1 1 d .
N1 N 0.29539(8) 0.44347(7) 0.61862(11) 0.0254(3) Uani 1 1 d .
N2 N 0.17415(7) 0.38740(7) 0.66896(11) 0.0242(3) Uani 1 1 d .
N3 N 0.30544(8) 0.63871(7) 1.02664(12) 0.0288(3) Uani 1 1 d .
N4 N 0.16723(8) 0.60363(7) 0.94298(11) 0.0262(3) Uani 1 1 d .
C1 C 0.29903(10) 0.42295(9) 1.05801(13) 0.0273(3) Uani 1 1 d .
C2 C 0.35201(12) 0.46282(11) 1.15842(15) 0.0427(4) Uani 1 1 d .
H2A H 0.3428 0.4430 1.2324 0.064 Uiso 1 1 calc R
H2B H 0.3378 0.5137 1.1546 0.064 Uiso 1 1 calc R
H2C H 0.4092 0.4572 1.1523 0.064 Uiso 1 1 calc R
C3 C 0.32337(12) 0.34415(10) 1.06246(16) 0.0399(4) Uani 1 1 d .
H3A H 0.3178 0.3240 1.1379 0.060 Uiso 1 1 calc R
H3B H 0.3797 0.3398 1.0516 0.060 Uiso 1 1 calc R
H3C H 0.2881 0.3180 1.0008 0.060 Uiso 1 1 calc R
C4 C 0.21035(11) 0.42963(10) 1.06933(15) 0.0354(4) Uani 1 1 d .
H4A H 0.1767 0.4036 1.0059 0.053 Uiso 1 1 calc R
H4B H 0.1947 0.4802 1.0657 0.053 Uiso 1 1 calc R
H4C H 0.2025 0.4094 1.1437 0.053 Uiso 1 1 calc R
C5 C 0.13711(12) 0.50736(11) 0.49506(17) 0.0439(5) Uani 1 1 d .
H5A H 0.1441 0.5428 0.5576 0.066 Uiso 1 1 calc R
H5B H 0.0798 0.4941 0.4749 0.066 Uiso 1 1 calc R
H5C H 0.1552 0.5278 0.4270 0.066 Uiso 1 1 calc R
C6 C 0.19306(13) 0.36654(12) 0.41525(15) 0.0465(5) Uani 1 1 d .
H6A H 0.2145 0.3917 0.3539 0.070 Uiso 1 1 calc R
H6B H 0.1366 0.3531 0.3868 0.070 Uiso 1 1 calc R
H6C H 0.2253 0.3234 0.4375 0.070 Uiso 1 1 calc R
C7 C 0.18061(13) 0.75982(11) 1.01493(19) 0.0510(5) Uani 1 1 d .
H7A H 0.1890 0.7714 0.9364 0.077 Uiso 1 1 calc R
H7B H 0.2140 0.7914 1.0707 0.077 Uiso 1 1 calc R
H7C H 0.1234 0.7665 1.0199 0.077 Uiso 1 1 calc R
C8 C 0.18995(14) 0.64460(16) 1.19625(18) 0.0618(7) Uani 1 1 d .
H8A H 0.1329 0.6542 1.1993 0.093 Uiso 1 1 calc R
H8B H 0.2244 0.6748 1.2531 0.093 Uiso 1 1 calc R
H8C H 0.2020 0.5941 1.2142 0.093 Uiso 1 1 calc R
C10 C 0.37103(10) 0.46265(10) 0.57781(14) 0.0316(4) Uani 1 1 d .
C11 C 0.35256(12) 0.52314(11) 0.48976(16) 0.0420(4) Uani 1 1 d .
H11A H 0.3119 0.5071 0.4242 0.063 Uiso 1 1 calc R
H11B H 0.4022 0.5367 0.4620 0.063 Uiso 1 1 calc R
H11C H 0.3317 0.5645 0.5265 0.063 Uiso 1 1 calc R
C12 C 0.40376(12) 0.39715(12) 0.52120(18) 0.0459(5) Uani 1 1 d .
H12A H 0.4140 0.3582 0.5778 0.069 Uiso 1 1 calc R
H12B H 0.4543 0.4100 0.4953 0.069 Uiso 1 1 calc R
H12C H 0.3638 0.3816 0.4545 0.069 Uiso 1 1 calc R
C13 C 0.43476(10) 0.48676(11) 0.67985(16) 0.0385(4) Uani 1 1 d .
H13A H 0.4149 0.5287 0.7163 0.058 Uiso 1 1 calc R
H13B H 0.4848 0.4991 0.6522 0.058 Uiso 1 1 calc R
H13C H 0.4456 0.4479 0.7366 0.058 Uiso 1 1 calc R
C20 C 0.11184(9) 0.33355(9) 0.68184(14) 0.0279(3) Uani 1 1 d .
C21 C 0.13237(12) 0.26038(10) 0.63475(17) 0.0402(4) Uani 1 1 d .
H21A H 0.1329 0.2643 0.5515 0.060 Uiso 1 1 calc R
H21B H 0.0915 0.2253 0.6477 0.060 Uiso 1 1 calc R
H21C H 0.1858 0.2449 0.6750 0.060 Uiso 1 1 calc R
C22 C 0.03048(11) 0.35983(11) 0.61494(17) 0.0422(4) Uani 1 1 d .
H22A H 0.0180 0.4068 0.6445 0.063 Uiso 1 1 calc R
H22B H -0.0121 0.3258 0.6251 0.063 Uiso 1 1 calc R
H22C H 0.0334 0.3637 0.5324 0.063 Uiso 1 1 calc R
C23 C 0.10559(11) 0.32501(9) 0.80909(15) 0.0341(4) Uani 1 1 d .
H23A H 0.1580 0.3098 0.8529 0.051 Uiso 1 1 calc R
H23B H 0.0645 0.2890 0.8167 0.051 Uiso 1 1 calc R
H23C H 0.0902 0.3708 0.8395 0.051 Uiso 1 1 calc R
C30 C 0.38686(10) 0.67073(10) 1.06128(16) 0.0363(4) Uani 1 1 d .
C31 C 0.45066(11) 0.62065(11) 1.02835(18) 0.0426(4) Uani 1 1 d .
H31A H 0.4472 0.5741 1.0656 0.064 Uiso 1 1 calc R
H31B H 0.5046 0.6411 1.0542 0.064 Uiso 1 1 calc R
H31C H 0.4413 0.6145 0.9440 0.064 Uiso 1 1 calc R
C32 C 0.40324(13) 0.68155(14) 1.19243(18) 0.0570(6) Uani 1 1 d .
H32A H 0.3625 0.7140 1.2141 0.086 Uiso 1 1 calc R
H32B H 0.4573 0.7022 1.2164 0.086 Uiso 1 1 calc R
H32C H 0.4004 0.6354 1.2310 0.086 Uiso 1 1 calc R
C33 C 0.39140(15) 0.74262(12) 1.0012(2) 0.0641(7) Uani 1 1 d .
H33A H 0.3775 0.7361 0.9170 0.096 Uiso 1 1 calc R
H33B H 0.4464 0.7618 1.0213 0.096 Uiso 1 1 calc R
H33C H 0.3532 0.7761 1.0266 0.096 Uiso 1 1 calc R
C40 C 0.08458(10) 0.59756(9) 0.87581(15) 0.0299(3) Uani 1 1 d .
C41 C 0.06841(11) 0.65470(10) 0.78107(16) 0.0391(4) Uani 1 1 d .
H41A H 0.0744 0.7023 0.8166 0.059 Uiso 1 1 calc R
H41B H 0.0132 0.6492 0.7377 0.059 Uiso 1 1 calc R
H41C H 0.1072 0.6492 0.7282 0.059 Uiso 1 1 calc R
C42 C 0.02500(11) 0.60617(11) 0.95945(19) 0.0435(4) Uani 1 1 d .
H42A H 0.0364 0.5700 1.0207 0.065 Uiso 1 1 calc R
H42B H -0.0304 0.6000 0.9172 0.065 Uiso 1 1 calc R
H42C H 0.0308 0.6540 0.9941 0.065 Uiso 1 1 calc R
C43 C 0.07317(11) 0.52344(10) 0.82064(19) 0.0438(5) Uani 1 1 d .
H43A H 0.1131 0.5162 0.7700 0.066 Uiso 1 1 calc R
H43B H 0.0185 0.5196 0.7750 0.066 Uiso 1 1 calc R
H43C H 0.0806 0.4869 0.8816 0.066 Uiso 1 1 calc R

loop_
_atom_site_aniso_label
_atom_site_aniso_U_11
_atom_site_aniso_U_22
_atom_site_aniso_U_33
_atom_site_aniso_U_23
_atom_site_aniso_U_13
_atom_site_aniso_U_12
Ge1 0.01980(9) 0.02258(9) 0.02041(9) -0.00152(6) 0.00337(6) -0.00065(6)
Ge2 0.02149(9) 0.02190(9) 0.02069(9) -0.00007(6) 0.00454(6) 0.00155(6)
P1 0.02063(18) 0.02186(18) 0.01884(18) 0.00084(13) 0.00349(14) 0.00075(14)
Si1 0.0263(2) 0.0341(2) 0.0211(2) 0.00070(17) 0.00127(16) -0.00355(17)
Si2 0.0329(2) 0.0375(3) 0.0265(2) -0.00851(18) 0.00377(18) 0.00877(19)
Cl1 0.0362(2) 0.0269(2) 0.0420(2) -0.00609(16) -0.00239(17) 0.00779(16)
Cl2 0.0465(2) 0.0357(2) 0.0281(2) 0.00910(16) 0.01320(17) 0.00681(18)
N1 0.0219(6) 0.0340(7) 0.0209(6) -0.0010(5) 0.0058(5) -0.0032(5)
N2 0.0205(6) 0.0268(7) 0.0246(6) 0.0003(5) 0.0020(5) -0.0033(5)
N3 0.0271(7) 0.0305(7) 0.0281(7) -0.0087(5) 0.0027(5) 0.0005(5)
N4 0.0228(6) 0.0293(7) 0.0273(7) -0.0026(5) 0.0064(5) 0.0044(5)
C1 0.0318(8) 0.0300(8) 0.0203(7) 0.0055(6) 0.0046(6) 0.0005(6)
C2 0.0516(11) 0.0531(12) 0.0210(8) 0.0032(8) 0.0001(7) -0.0117(9)
C3 0.0449(10) 0.0362(10) 0.0397(10) 0.0169(8) 0.0107(8) 0.0056(8)
C4 0.0387(10) 0.0415(10) 0.0291(8) 0.0054(7) 0.0142(7) -0.0018(8)
C5 0.0379(10) 0.0493(11) 0.0416(10) 0.0164(9) -0.0005(8) 0.0013(8)
C6 0.0494(11) 0.0637(13) 0.0252(9) -0.0108(8) 0.0030(8) -0.0135(10)
C7 0.0510(12) 0.0369(10) 0.0590(13) -0.0197(9) -0.0070(10) 0.0121(9)
C8 0.0569(13) 0.099(2) 0.0313(10) -0.0082(11) 0.0125(9) 0.0184(13)
C10 0.0280(8) 0.0409(9) 0.0287(8) -0.0041(7) 0.0130(6) -0.0046(7)
C11 0.0433(10) 0.0536(12) 0.0326(9) 0.0043(8) 0.0165(8) -0.0101(9)
C12 0.0390(10) 0.0592(13) 0.0444(11) -0.0130(9) 0.0211(9) -0.0018(9)
C13 0.0263(8) 0.0572(12) 0.0342(9) -0.0057(8) 0.0108(7) -0.0086(8)
C20 0.0254(8) 0.0266(8) 0.0316(8) -0.0021(6) 0.0045(6) -0.0058(6)
C21 0.0436(10) 0.0307(9) 0.0476(11) -0.0114(8) 0.0118(8) -0.0104(8)
C22 0.0272(9) 0.0471(11) 0.0489(11) 0.0034(9) -0.0027(8) -0.0081(8)
C23 0.0351(9) 0.0315(9) 0.0376(9) 0.0008(7) 0.0109(7) -0.0073(7)
C30 0.0318(9) 0.0346(9) 0.0395(9) -0.0081(7) -0.0019(7) -0.0052(7)
C31 0.0270(9) 0.0484(11) 0.0514(11) -0.0107(9) 0.0040(8) -0.0065(8)
C32 0.0451(12) 0.0741(15) 0.0471(12) -0.0283(11) -0.0052(9) -0.0044(11)
C33 0.0547(14) 0.0446(12) 0.0887(18) 0.0070(12) 0.0008(12) -0.0145(10)
C40 0.0222(8) 0.0299(8) 0.0375(9) -0.0011(7) 0.0051(7) 0.0040(6)
C41 0.0322(9) 0.0411(10) 0.0412(10) 0.0054(8) -0.0007(7) 0.0056(8)
C42 0.0277(9) 0.0508(11) 0.0552(12) 0.0040(9) 0.0158(8) 0.0067(8)
C43 0.0297(9) 0.0368(10) 0.0610(13) -0.0106(9) -0.0026(8) 0.0023(8)

loop_
_atom_type_symbol
_atom_type_description
_atom_type_scat_dispersion_real
_atom_type_scat_dispersion_imag
_atom_type_scat_source
C C 0.0033 0.0016 'International Tables Vol C Tables 4.2.6.8 and 6.1.1.4'
H H 0.0000 0.0000 'International Tables Vol C Tables 4.2.6.8 and 6.1.1.4'
N N 0.0061 0.0033 'International Tables Vol C Tables 4.2.6.8 and 6.1.1.4'
Si Si 0.0817 0.0704 'International Tables Vol C Tables 4.2.6.8 and 6.1.1.4'
P P 0.1023 0.0942 'International Tables Vol C Tables 4.2.6.8 and 6.1.1.4'
Cl Cl 0.1484 0.1585 'International Tables Vol C Tables 4.2.6.8 and 6.1.1.4'
Ge Ge 0.1547 1.8001 'International Tables Vol C Tables 4.2.6.8 and 6.1.1.4'

loop_
_geom_angle_atom_site_label_1
_geom_angle_atom_site_label_2
_geom_angle_atom_site_label_3
_geom_angle
N1 Ge1 N2 83.72(6)
N1 Ge1 Cl1 111.13(4)
N2 Ge1 Cl1 111.46(4)
N1 Ge1 P1 115.20(4)
N2 Ge1 P1 133.87(4)
Cl1 Ge1 P1 100.494(17)
N3 Ge2 N4 83.42(6)
N3 Ge2 Cl2 111.33(5)
N4 Ge2 Cl2 111.54(4)
N3 Ge2 P1 114.77(4)
N4 Ge2 P1 129.71(4)
Cl2 Ge2 P1 104.535(16)
C1 P1 Ge2 104.50(5)
C1 P1 Ge1 113.33(5)
Ge2 P1 Ge1 107.664(17)
N1 Si1 N2 89.40(6)
N1 Si1 C5 115.03(8)
N2 Si1 C5 113.58(8)
N1 Si1 C6 115.04(8)
N2 Si1 C6 116.23(8)
C5 Si1 C6 107.12(10)
N3 Si2 N4 88.96(6)
N3 Si2 C8 113.72(9)
N4 Si2 C8 114.02(10)
N3 Si2 C7 116.89(9)
N4 Si2 C7 114.53(8)
C8 Si2 C7 107.99(11)
C10 N1 Si1 131.60(11)
C10 N1 Ge1 131.99(11)
Si1 N1 Ge1 93.86(6)
C20 N2 Si1 130.02(10)
C20 N2 Ge1 131.00(10)
Si1 N2 Ge1 93.00(6)
C30 N3 Si2 132.46(11)
C30 N3 Ge2 131.07(11)
Si2 N3 Ge2 93.87(6)
C40 N4 Si2 131.19(11)
C40 N4 Ge2 131.37(11)
Si2 N4 Ge2 93.59(6)
C4 C1 C3 109.62(14)
C4 C1 C2 109.60(15)
C3 C1 C2 109.07(14)
C4 C1 P1 115.57(11)
C3 C1 P1 108.61(11)
C2 C1 P1 104.10(11)
N1 C10 C13 109.95(13)
N1 C10 C11 108.40(14)
C13 C10 C11 109.99(15)
N1 C10 C12 109.81(14)
C13 C10 C12 108.61(15)
C11 C10 C12 110.08(15)
N2 C20 C23 110.12(13)
N2 C20 C22 108.19(13)
C23 C20 C22 109.03(14)
N2 C20 C21 111.22(13)
C23 C20 C21 108.50(14)
C22 C20 C21 109.76(15)
N3 C30 C31 109.75(14)
N3 C30 C33 110.39(15)
C31 C30 C33 109.27(18)
N3 C30 C32 108.82(16)
C31 C30 C32 109.11(16)
C33 C30 C32 109.48(18)
N4 C40 C43 109.39(13)
N4 C40 C42 108.06(14)
C43 C40 C42 108.67(16)
N4 C40 C41 111.32(14)
C43 C40 C41 109.48(15)
C42 C40 C41 109.87(14)

loop_
_geom_bond_atom_site_label_1
_geom_bond_atom_site_label_2
_geom_bond_distance
Ge1 N1 1.8301(13)
Ge1 N2 1.8444(13)
Ge1 Cl1 2.2059(5)
Ge1 P1 2.3365(5)
Ge2 N3 1.8347(13)
Ge2 N4 1.8367(13)
Ge2 Cl2 2.1836(5)
Ge2 P1 2.3286(5)
P1 C1 1.9067(16)
Si1 N1 1.7375(13)
Si1 N2 1.7483(14)
Si1 C5 1.8613(19)
Si1 C6 1.8678(19)
Si2 N3 1.7401(15)
Si2 N4 1.7463(14)
Si2 C8 1.859(2)
Si2 C7 1.863(2)
N1 C10 1.478(2)
N2 C20 1.4785(19)
N3 C30 1.481(2)
N4 C40 1.473(2)
C1 C4 1.522(2)
C1 C3 1.528(2)
C1 C2 1.537(2)
C10 C13 1.525(2)
C10 C11 1.526(3)
C10 C12 1.540(3)
C20 C23 1.522(2)
C20 C22 1.530(2)
C20 C21 1.537(2)
C30 C31 1.523(3)
C30 C33 1.526(3)
C30 C32 1.527(3)
C40 C43 1.527(2)
C40 C42 1.528(2)
C40 C41 1.530(2)
